data_1545959
loop_
_publ_author_name
'Zhang, Xiang-Zhi'
'Deng, Yu-Hua'
'Gan, Kang-Ji'
'Yan, Xu'
'Yu, Ke-Yin'
'Wang, Fang-Xin'
'Fan, Chun-An'

_publ_section_title
;
 Tandem Spirocyclopropanation/Rearrangement Reaction of Vinyl p-Quinone
 Methides with Sulfonium Salts: Synthesis of Spirocyclopentenyl
 p-Dienones.
;
_journal_issue 7
_journal_name_full 'Organic letters'
_journal_page_first 1752
_journal_page_last 1755
_journal_paper_doi 10.1021/acs.orglett.7b00516
_journal_volume 19
_journal_year 2017
_chemical_formula_moiety 'C27 H34 O3'
_chemical_formula_sum 'C27 H34 O3'
_chemical_formula_weight 406.54
_chemical_name_systematic
;
 ? 
;
_space_group_crystal_system triclinic
_space_group_IT_number 2
_space_group_name_Hall '-P 1'
_space_group_name_H-M_alt 'P -1'
_symmetry_space_group_name_Hall '-P 1'
_symmetry_space_group_name_H-M 'P -1'
_atom_sites_solution_hydrogens geom
_atom_sites_solution_primary direct
_atom_sites_solution_secondary difmap
_audit_creation_date 2014-12-02
_audit_creation_method
;
Olex2 1.2
(compiled 2014.08.28 svn.r2986 for OlexSys, GUI svn.r4866)
;
_cell_angle_alpha 98.404(9)
_cell_angle_beta 92.358(9)
_cell_angle_gamma 94.506(8)
_cell_formula_units_Z 2
_cell_length_a 9.8361(10)
_cell_length_b 9.9871(10)
_cell_length_c 12.5171(14)
_cell_measurement_reflns_used 1166
_cell_measurement_temperature 291.89(10)
_cell_measurement_theta_max 22.2010
_cell_measurement_theta_min 3.6590
_cell_volume 1210.9(2)
_computing_cell_refinement
;
CrysAlisPro, Agilent Technologies,
Version 1.171.36.32 (release 02-08-2013 CrysAlis171 .NET)
(compiled Aug  2 2013,16:46:58)
;
_computing_data_collection
;
CrysAlisPro, Agilent Technologies,
Version 1.171.36.32 (release 02-08-2013 CrysAlis171 .NET)
(compiled Aug  2 2013,16:46:58)
;
_computing_data_reduction
;
CrysAlisPro, Agilent Technologies,
Version 1.171.36.32 (release 02-08-2013 CrysAlis171 .NET)
(compiled Aug  2 2013,16:46:58)
;
_computing_molecular_graphics 'Olex2 (Dolomanov et al., 2009)'
_computing_publication_material 'Olex2 (Dolomanov et al., 2009)'
_computing_structure_refinement 'ShelXL (Sheldrick, 2008)'
_computing_structure_solution 'ShelXS (Sheldrick, 2008)'
_diffrn_ambient_temperature 291.89(10)
_diffrn_detector_area_resol_mean 16.0733
_diffrn_measured_fraction_theta_full 0.996
_diffrn_measured_fraction_theta_max 0.996
_diffrn_measurement_details
;
#__ type_ start__ end____ width___ exp.time_
  1 omega  -18.00   25.50   1.5000    2.0000
omega____ theta____ kappa____ phi______ frames
    -      -16.3571  -99.0000 -120.0000 29

#__ type_ start__ end____ width___ exp.time_
  2 omega   49.00   91.00   1.5000    2.0000
omega____ theta____ kappa____ phi______ frames
    -       19.7946 -178.0000  -60.0000 28

#__ type_ start__ end____ width___ exp.time_
  3 omega    6.00   40.50   1.5000    2.0000
omega____ theta____ kappa____ phi______ frames
    -       19.7946  -57.0000  -30.0000 23

#__ type_ start__ end____ width___ exp.time_
  4 omega   21.00   61.50   1.5000    2.0000
omega____ theta____ kappa____ phi______ frames
    -       19.7946  -99.0000  120.0000 27

#__ type_ start__ end____ width___ exp.time_
  5 omega   34.00   67.00   1.5000    2.0000
omega____ theta____ kappa____ phi______ frames
    -       19.7946 -178.0000  -30.0000 22

#__ type_ start__ end____ width___ exp.time_
  6 omega  -37.00   63.50   1.5000    2.0000
omega____ theta____ kappa____ phi______ frames
    -       19.7946  -19.0000  -90.0000 67

#__ type_ start__ end____ width___ exp.time_
  7 omega   -3.00   87.00   1.5000    2.0000
omega____ theta____ kappa____ phi______ frames
    -       19.7946   38.0000  120.0000 60
;
_diffrn_measurement_device_type 'SuperNova, Dual, Cu at zero, Eos'
_diffrn_measurement_method '\w scans'
_diffrn_orient_matrix_UB_11 -0.0653375000
_diffrn_orient_matrix_UB_12 0.0010997000
_diffrn_orient_matrix_UB_13 0.0219129000
_diffrn_orient_matrix_UB_21 -0.0275022000
_diffrn_orient_matrix_UB_22 -0.0479738000
_diffrn_orient_matrix_UB_23 -0.0445744000
_diffrn_orient_matrix_UB_31 0.0148995000
_diffrn_orient_matrix_UB_32 -0.0537543000
_diffrn_orient_matrix_UB_33 0.0286969000
_diffrn_radiation_monochromator mirror
_diffrn_radiation_type MoK\a
_diffrn_radiation_wavelength 0.71073
_diffrn_reflns_av_R_equivalents 0.0444
_diffrn_reflns_av_unetI/netI 0.0898
_diffrn_reflns_limit_h_max 12
_diffrn_reflns_limit_h_min -12
_diffrn_reflns_limit_k_max 12
_diffrn_reflns_limit_k_min -12
_diffrn_reflns_limit_l_max 15
_diffrn_reflns_limit_l_min -15
_diffrn_reflns_number 8457
_diffrn_reflns_theta_full 25.50
_diffrn_reflns_theta_max 26.02
_diffrn_reflns_theta_min 3.35
_diffrn_source 'SuperNova (Mo) X-ray Source'
_exptl_absorpt_coefficient_mu 0.071
_exptl_absorpt_correction_T_max 1.00000
_exptl_absorpt_correction_T_min 0.76731
_exptl_absorpt_correction_type multi-scan
_exptl_absorpt_process_details
;
CrysAlisPro, Agilent Technologies,
Version 1.171.36.32 (release 02-08-2013 CrysAlis171 .NET)
(compiled Aug  2 2013,16:46:58)
Empirical absorption correction using spherical harmonics,
 implemented in SCALE3 ABSPACK scaling algorithm.
;
_exptl_crystal_colour 'clear light colourless'
_exptl_crystal_colour_lustre clear
_exptl_crystal_colour_modifier light
_exptl_crystal_colour_primary colourless
_exptl_crystal_density_diffrn 1.115
_exptl_crystal_density_method 'not measured'
_exptl_crystal_description block
_exptl_crystal_F_000 440
_exptl_crystal_size_max 0.31
_exptl_crystal_size_mid 0.25
_exptl_crystal_size_min 0.23
_refine_diff_density_max 0.313
_refine_diff_density_min -0.161
_refine_diff_density_rms 0.039
_refine_ls_extinction_coef 0.021(5)
_refine_ls_extinction_expression Fc^*^=kFc[1+0.001xFc^2^\l^3^/sin(2\q)]^-1/4^
_refine_ls_extinction_method SHELXL
_refine_ls_goodness_of_fit_ref 1.036
_refine_ls_hydrogen_treatment constr
_refine_ls_matrix_type full
_refine_ls_number_parameters 279
_refine_ls_number_reflns 4752
_refine_ls_number_restraints 0
_refine_ls_restrained_S_all 1.036
_refine_ls_R_factor_all 0.1509
_refine_ls_R_factor_gt 0.0714
_refine_ls_shift/su_max 0.000
_refine_ls_shift/su_mean 0.000
_refine_ls_structure_factor_coef Fsqd
_refine_ls_weighting_details 'calc w=1/[\s^2^(Fo^2^)+(0.0752P)^2^+0.2066P] where P=(Fo^2^+2Fc^2^)/3'
_refine_ls_weighting_scheme calc
_refine_ls_wR_factor_gt 0.1608
_refine_ls_wR_factor_ref 0.2233
_reflns_number_gt 2238
_reflns_number_total 4752
_reflns_threshold_expression >2sigma(I)
_cod_data_source_file ol7b00516_si_001.cif
_cod_data_source_block zhangxzh_1201
_cod_database_code 1545959
_reflns_odcompleteness_completeness 99.68
_reflns_odcompleteness_iscentric 1
_reflns_odcompleteness_theta 26.32
_olex2_refinement_description
;
1. Fixed Uiso
 At 1.2 times of:
  All C(H) groups, All C(H,H) groups
 At 1.5 times of:
  All C(H,H,H) groups
2.a Ternary CH refined with riding coordinates:
 C2(H2), C5(H5)
2.b Secondary CH2 refined with riding coordinates:
 C26(H26a,H26b)
2.c Aromatic/amide H refined with riding coordinates:
 C3(H3), C4(H4), C6(H6), C10(H10), C20(H20), C21(H21), C22(H22), C23(H23),
 C24(H24)
2.d Idealised Me refined as rotating group:
 C12(H12a,H12b,H12c), C13(H13a,H13b,H13c), C14(H14a,H14b,H14c), C16(H16a,H16b,
 H16c), C17(H17a,H17b,H17c), C18(H18a,H18b,H18c), C27(H27a,H27b,H27c)
;
_olex2_submission_special_instructions 'No special instructions were received'

loop_
_space_group_symop_id
_space_group_symop_operation_xyz
1 'x, y, z'
2 '-x, -y, -z'

loop_
_atom_site_label
_atom_site_type_symbol
_atom_site_fract_x
_atom_site_fract_y
_atom_site_fract_z
_atom_site_U_iso_or_equiv
_atom_site_adp_type
_atom_site_occupancy
_atom_site_calc_flag
_atom_site_refinement_flags_posn
O1 O 0.0339(2) 0.4933(2) 0.2628(3) 0.0963(10) Uani 1 d .
O2 O 0.3431(3) 0.0673(3) 0.0164(2) 0.0864(8) Uani 1 d .
O3 O 0.3608(2) 0.2909(3) 0.0128(2) 0.0764(8) Uani 1 d .
C1 C 0.3830(3) 0.2892(3) 0.2510(2) 0.0452(7) Uani 1 d .
C2 C 0.4586(3) 0.2530(3) 0.3568(3) 0.0504(8) Uani 1 d .
H2 H 0.5327 0.3240 0.3802 0.060 Uiso 1 calc R
C3 C 0.5215(3) 0.1254(3) 0.3132(3) 0.0577(9) Uani 1 d .
H3 H 0.5536 0.0657 0.3569 0.069 Uiso 1 calc R
C4 C 0.5266(3) 0.1066(3) 0.2083(3) 0.0601(9) Uani 1 d .
H4 H 0.5608 0.0317 0.1685 0.072 Uiso 1 calc R
C5 C 0.4706(3) 0.2206(3) 0.1598(3) 0.0507(8) Uani 1 d .
H5 H 0.5466 0.2856 0.1483 0.061 Uiso 1 calc R
C6 C 0.2423(3) 0.2205(3) 0.2394(2) 0.0439(7) Uani 1 d .
H6 H 0.2343 0.1261 0.2324 0.053 Uiso 1 calc R
C7 C 0.1273(3) 0.2809(3) 0.2381(2) 0.0462(7) Uani 1 d .
C8 C 0.1376(3) 0.4325(3) 0.2516(3) 0.0576(9) Uani 1 d .
C9 C 0.2736(3) 0.5081(3) 0.2558(3) 0.0487(8) Uani 1 d .
C10 C 0.3842(3) 0.4392(3) 0.2548(2) 0.0476(8) Uani 1 d .
H10 H 0.4687 0.4885 0.2566 0.057 Uiso 1 calc R
C11 C 0.2816(3) 0.6635(3) 0.2631(3) 0.0639(10) Uani 1 d .
C12 C 0.4276(4) 0.7223(4) 0.2570(4) 0.0993(15) Uani 1 d .
H12A H 0.4833 0.6979 0.3147 0.149 Uiso 1 calc GR
H12B H 0.4299 0.8195 0.2636 0.149 Uiso 1 calc GR
H12C H 0.4618 0.6868 0.1889 0.149 Uiso 1 calc GR
C13 C 0.1967(5) 0.7062(4) 0.1713(4) 0.1096(17) Uani 1 d .
H13A H 0.2280 0.6662 0.1032 0.164 Uiso 1 calc GR
H13B H 0.2062 0.8034 0.1765 0.164 Uiso 1 calc GR
H13C H 0.1024 0.6759 0.1763 0.164 Uiso 1 calc GR
C14 C 0.2289(5) 0.7244(4) 0.3718(4) 0.1075(15) Uani 1 d .
H14A H 0.1374 0.6862 0.3781 0.161 Uiso 1 calc GR
H14B H 0.2293 0.8211 0.3755 0.161 Uiso 1 calc GR
H14C H 0.2869 0.7039 0.4298 0.161 Uiso 1 calc GR
C15 C -0.0138(3) 0.2033(3) 0.2278(3) 0.0589(9) Uani 1 d .
C16 C -0.0965(4) 0.2359(4) 0.1297(4) 0.1002(15) Uani 1 d .
H16A H -0.1111 0.3307 0.1401 0.150 Uiso 1 calc GR
H16B H -0.1830 0.1828 0.1219 0.150 Uiso 1 calc GR
H16C H -0.0471 0.2145 0.0657 0.150 Uiso 1 calc GR
C17 C -0.0873(4) 0.2402(4) 0.3326(4) 0.0964(14) Uani 1 d .
H17A H -0.0316 0.2227 0.3930 0.145 Uiso 1 calc GR
H17B H -0.1730 0.1863 0.3288 0.145 Uiso 1 calc GR
H17C H -0.1032 0.3347 0.3416 0.145 Uiso 1 calc GR
C18 C -0.0038(3) 0.0502(3) 0.2127(4) 0.0877(13) Uani 1 d .
H18A H 0.0392 0.0225 0.1466 0.132 Uiso 1 calc GR
H18B H -0.0938 0.0045 0.2097 0.132 Uiso 1 calc GR
H18C H 0.0494 0.0272 0.2724 0.132 Uiso 1 calc GR
C19 C 0.3653(3) 0.2470(3) 0.4493(3) 0.0513(8) Uani 1 d .
C20 C 0.3252(4) 0.3646(4) 0.5068(3) 0.0675(10) Uani 1 d .
H20 H 0.3620 0.4483 0.4924 0.081 Uiso 1 calc R
C21 C 0.2309(4) 0.3599(5) 0.5859(3) 0.0873(13) Uani 1 d .
H21 H 0.2035 0.4401 0.6230 0.105 Uiso 1 calc R
C22 C 0.1782(4) 0.2376(5) 0.6092(3) 0.0899(13) Uani 1 d .
H22 H 0.1152 0.2343 0.6623 0.108 Uiso 1 calc R
C23 C 0.2183(4) 0.1199(5) 0.5544(4) 0.0859(12) Uani 1 d .
H23 H 0.1833 0.0365 0.5707 0.103 Uiso 1 calc R
C24 C 0.3110(3) 0.1252(3) 0.4744(3) 0.0670(10) Uani 1 d .
H24 H 0.3371 0.0446 0.4370 0.080 Uiso 1 calc R
C25 C 0.3870(3) 0.1798(4) 0.0551(3) 0.0626(9) Uani 1 d .
C26 C 0.2615(4) 0.2735(5) -0.0792(3) 0.0931(14) Uani 1 d .
H26A H 0.1808 0.2180 -0.0649 0.112 Uiso 1 calc R
H26B H 0.3006 0.2294 -0.1437 0.112 Uiso 1 calc R
C27 C 0.2258(6) 0.4096(6) -0.0944(4) 0.143(2) Uani 1 d .
H27A H 0.1621 0.4027 -0.1556 0.214 Uiso 1 calc GR
H27B H 0.3068 0.4642 -0.1067 0.214 Uiso 1 calc GR
H27C H 0.1851 0.4512 -0.0308 0.214 Uiso 1 calc GR

loop_
_atom_site_aniso_label
_atom_site_aniso_U_11
_atom_site_aniso_U_22
_atom_site_aniso_U_33
_atom_site_aniso_U_23
_atom_site_aniso_U_13
_atom_site_aniso_U_12
O1 0.0512(14) 0.0621(17) 0.175(3) 0.0100(17) 0.0084(16) 0.0169(12)
O2 0.0830(18) 0.0773(19) 0.088(2) -0.0204(15) -0.0006(15) 0.0017(15)
O3 0.0746(16) 0.088(2) 0.0658(17) 0.0159(14) -0.0049(13) 0.0016(14)
C1 0.0387(15) 0.0398(17) 0.0560(19) 0.0055(14) -0.0011(14) 0.0015(12)
C2 0.0434(16) 0.0436(18) 0.062(2) 0.0042(16) -0.0029(15) 0.0006(13)
C3 0.0469(18) 0.050(2) 0.078(3) 0.0122(18) 0.0037(17) 0.0106(15)
C4 0.0467(18) 0.049(2) 0.082(3) -0.0020(18) 0.0084(18) 0.0106(15)
C5 0.0360(15) 0.055(2) 0.060(2) 0.0023(16) 0.0082(15) 0.0014(13)
C6 0.0381(15) 0.0359(16) 0.056(2) 0.0026(14) 0.0035(13) -0.0019(12)
C7 0.0363(15) 0.0430(17) 0.058(2) 0.0055(15) 0.0002(14) -0.0011(12)
C8 0.0459(18) 0.0476(19) 0.079(2) 0.0059(17) 0.0026(17) 0.0092(15)
C9 0.0494(17) 0.0399(17) 0.056(2) 0.0057(15) -0.0017(15) 0.0012(14)
C10 0.0434(16) 0.0386(17) 0.060(2) 0.0089(15) -0.0011(14) -0.0050(13)
C11 0.061(2) 0.0384(19) 0.092(3) 0.0113(19) -0.0065(19) 0.0026(15)
C12 0.082(3) 0.043(2) 0.174(5) 0.026(3) 0.002(3) -0.0080(19)
C13 0.133(4) 0.057(3) 0.141(4) 0.030(3) -0.032(3) 0.016(3)
C14 0.128(4) 0.058(3) 0.129(4) -0.016(3) 0.012(3) 0.011(2)
C15 0.0347(15) 0.058(2) 0.082(3) 0.0088(18) 0.0011(16) -0.0023(14)
C16 0.060(2) 0.108(3) 0.130(4) 0.034(3) -0.032(3) -0.022(2)
C17 0.060(2) 0.098(3) 0.131(4) 0.013(3) 0.034(2) -0.004(2)
C18 0.055(2) 0.058(2) 0.143(4) 0.005(2) 0.001(2) -0.0160(17)
C19 0.0514(18) 0.0473(19) 0.054(2) 0.0067(16) -0.0017(15) 0.0035(14)
C20 0.076(2) 0.064(2) 0.062(2) 0.0024(19) 0.000(2) 0.0153(18)
C21 0.097(3) 0.096(3) 0.070(3) -0.001(2) 0.010(2) 0.037(3)
C22 0.083(3) 0.123(4) 0.069(3) 0.023(3) 0.019(2) 0.020(3)
C23 0.087(3) 0.093(3) 0.083(3) 0.030(3) 0.017(2) -0.002(2)
C24 0.076(2) 0.055(2) 0.071(3) 0.0095(19) 0.007(2) 0.0031(18)
C25 0.0484(19) 0.071(3) 0.067(3) 0.001(2) 0.0133(18) 0.0048(18)
C26 0.090(3) 0.129(4) 0.057(3) 0.007(3) -0.013(2) 0.013(3)
C27 0.174(5) 0.145(5) 0.110(4) 0.010(4) -0.040(4) 0.064(4)

loop_
_atom_type_symbol
_atom_type_description
_atom_type_scat_dispersion_real
_atom_type_scat_dispersion_imag
_atom_type_scat_source
C C 0.0033 0.0016 'International Tables Vol C Tables 4.2.6.8 and 6.1.1.4'
H H 0.0000 0.0000 'International Tables Vol C Tables 4.2.6.8 and 6.1.1.4'
O O 0.0106 0.0060 'International Tables Vol C Tables 4.2.6.8 and 6.1.1.4'

loop_
_geom_angle_atom_site_label_1
_geom_angle_atom_site_label_2
_geom_angle_atom_site_label_3
_geom_angle
C25 O3 C26 117.2(3)
C5 C1 C2 101.5(2)
C6 C1 C2 108.9(2)
C6 C1 C5 109.4(2)
C6 C1 C10 112.5(2)
C10 C1 C2 110.9(2)
C10 C1 C5 113.1(2)
C1 C2 H2 108.0
C3 C2 C1 101.9(3)
C3 C2 H2 108.0
C3 C2 C19 117.6(3)
C19 C2 C1 112.9(2)
C19 C2 H2 108.0
C2 C3 H3 123.3
C4 C3 C2 113.4(3)
C4 C3 H3 123.3
C3 C4 H4 124.2
C3 C4 C5 111.6(3)
C5 C4 H4 124.2
C1 C5 H5 108.8
C4 C5 C1 103.4(2)
C4 C5 H5 108.8
C4 C5 C25 115.6(3)
C25 C5 C1 111.3(2)
C25 C5 H5 108.8
C1 C6 H6 116.9
C7 C6 C1 126.1(3)
C7 C6 H6 116.9
C6 C7 C8 117.8(3)
C6 C7 C15 123.1(3)
C8 C7 C15 119.0(2)
O1 C8 C7 119.9(3)
O1 C8 C9 120.6(3)
C9 C8 C7 119.4(2)
C8 C9 C11 118.6(2)
C10 C9 C8 118.8(3)
C10 C9 C11 122.6(3)
C1 C10 H10 117.5
C9 C10 C1 125.1(3)
C9 C10 H10 117.5
C12 C11 C9 111.2(2)
C12 C11 C13 107.7(3)
C12 C11 C14 108.2(4)
C13 C11 C9 111.3(3)
C13 C11 C14 109.3(3)
C14 C11 C9 109.0(3)
C11 C12 H12A 109.5
C11 C12 H12B 109.5
C11 C12 H12C 109.5
H12A C12 H12B 109.5
H12A C12 H12C 109.5
H12B C12 H12C 109.5
C11 C13 H13A 109.5
C11 C13 H13B 109.5
C11 C13 H13C 109.5
H13A C13 H13B 109.5
H13A C13 H13C 109.5
H13B C13 H13C 109.5
C11 C14 H14A 109.5
C11 C14 H14B 109.5
C11 C14 H14C 109.5
H14A C14 H14B 109.5
H14A C14 H14C 109.5
H14B C14 H14C 109.5
C7 C15 C16 110.3(3)
C7 C15 C17 109.2(3)
C16 C15 C17 111.2(3)
C18 C15 C7 111.4(2)
C18 C15 C16 107.7(3)
C18 C15 C17 106.9(3)
C15 C16 H16A 109.5
C15 C16 H16B 109.5
C15 C16 H16C 109.5
H16A C16 H16B 109.5
H16A C16 H16C 109.5
H16B C16 H16C 109.5
C15 C17 H17A 109.5
C15 C17 H17B 109.5
C15 C17 H17C 109.5
H17A C17 H17B 109.5
H17A C17 H17C 109.5
H17B C17 H17C 109.5
C15 C18 H18A 109.5
C15 C18 H18B 109.5
C15 C18 H18C 109.5
H18A C18 H18B 109.5
H18A C18 H18C 109.5
H18B C18 H18C 109.5
C20 C19 C2 120.6(3)
C24 C19 C2 121.4(3)
C24 C19 C20 117.9(3)
C19 C20 H20 119.5
C19 C20 C21 121.0(4)
C21 C20 H20 119.5
C20 C21 H21 120.0
C22 C21 C20 120.0(4)
C22 C21 H21 120.0
C21 C22 H22 120.0
C21 C22 C23 119.9(4)
C23 C22 H22 120.0
C22 C23 H23 120.1
C22 C23 C24 119.9(4)
C24 C23 H23 120.1
C19 C24 C23 121.3(4)
C19 C24 H24 119.3
C23 C24 H24 119.3
O2 C25 O3 123.7(4)
O2 C25 C5 126.8(3)
O3 C25 C5 109.4(3)
O3 C26 H26A 110.3
O3 C26 H26B 110.3
O3 C26 C27 106.9(4)
H26A C26 H26B 108.6
C27 C26 H26A 110.3
C27 C26 H26B 110.3
C26 C27 H27A 109.5
C26 C27 H27B 109.5
C26 C27 H27C 109.5
H27A C27 H27B 109.5
H27A C27 H27C 109.5
H27B C27 H27C 109.5

loop_
_geom_bond_atom_site_label_1
_geom_bond_atom_site_label_2
_geom_bond_distance
O1 C8 1.230(3)
O2 C25 1.196(4)
O3 C25 1.336(4)
O3 C26 1.461(4)
C1 C2 1.593(4)
C1 C5 1.568(4)
C1 C6 1.488(4)
C1 C10 1.491(4)
C2 H2 0.9800
C2 C3 1.500(4)
C2 C19 1.512(4)
C3 H3 0.9300
C3 C4 1.303(4)
C4 H4 0.9300
C4 C5 1.498(4)
C5 H5 0.9800
C5 C25 1.504(5)
C6 H6 0.9300
C6 C7 1.323(3)
C7 C8 1.493(4)
C7 C15 1.527(4)
C8 C9 1.478(4)
C9 C10 1.332(4)
C9 C11 1.537(4)
C10 H10 0.9300
C11 C12 1.517(5)
C11 C13 1.523(5)
C11 C14 1.535(5)
C12 H12A 0.9600
C12 H12B 0.9600
C12 H12C 0.9600
C13 H13A 0.9600
C13 H13B 0.9600
C13 H13C 0.9600
C14 H14A 0.9600
C14 H14B 0.9600
C14 H14C 0.9600
C15 C16 1.533(5)
C15 C17 1.535(5)
C15 C18 1.525(4)
C16 H16A 0.9600
C16 H16B 0.9600
C16 H16C 0.9600
C17 H17A 0.9600
C17 H17B 0.9600
C17 H17C 0.9600
C18 H18A 0.9600
C18 H18B 0.9600
C18 H18C 0.9600
C19 C20 1.380(4)
C19 C24 1.374(4)
C20 H20 0.9300
C20 C21 1.387(5)
C21 H21 0.9300
C21 C22 1.365(6)
C22 H22 0.9300
C22 C23 1.366(5)
C23 H23 0.9300
C23 C24 1.386(5)
C24 H24 0.9300
C26 H26A 0.9700
C26 H26B 0.9700
C26 C27 1.467(5)
C27 H27A 0.9600
C27 H27B 0.9600
C27 H27C 0.9600

loop_
_geom_torsion_atom_site_label_1
_geom_torsion_atom_site_label_2
_geom_torsion_atom_site_label_3
_geom_torsion_atom_site_label_4
_geom_torsion
O1 C8 C9 C10 173.0(3)
O1 C8 C9 C11 -6.0(5)
C1 C2 C3 C4 16.7(3)
C1 C2 C19 C20 -74.4(4)
C1 C2 C19 C24 101.5(3)
C1 C5 C25 O2 -104.7(4)
C1 C5 C25 O3 71.6(3)
C1 C6 C7 C8 -1.3(5)
C1 C6 C7 C15 -178.9(3)
C2 C1 C5 C4 27.2(3)
C2 C1 C5 C25 151.9(3)
C2 C1 C6 C7 119.8(3)
C2 C1 C10 C9 -117.6(3)
C2 C3 C4 C5 1.4(4)
C2 C19 C20 C21 174.6(3)
C2 C19 C24 C23 -175.5(3)
C3 C2 C19 C20 167.4(3)
C3 C2 C19 C24 -16.7(4)
C3 C4 C5 C1 -19.2(3)
C3 C4 C5 C25 -141.1(3)
C4 C5 C25 O2 12.8(5)
C4 C5 C25 O3 -170.8(2)
C5 C1 C2 C3 -26.2(3)
C5 C1 C2 C19 -153.2(2)
C5 C1 C6 C7 -130.1(3)
C5 C1 C10 C9 129.1(3)
C6 C1 C2 C3 89.1(3)
C6 C1 C2 C19 -37.9(3)
C6 C1 C5 C4 -87.7(3)
C6 C1 C5 C25 37.0(3)
C6 C1 C10 C9 4.6(4)
C6 C7 C8 O1 -172.0(3)
C6 C7 C8 C9 5.5(4)
C6 C7 C15 C16 -123.1(3)
C6 C7 C15 C17 114.4(3)
C6 C7 C15 C18 -3.4(5)
C7 C8 C9 C10 -4.5(5)
C7 C8 C9 C11 176.5(3)
C8 C7 C15 C16 59.4(4)
C8 C7 C15 C17 -63.1(4)
C8 C7 C15 C18 179.0(3)
C8 C9 C10 C1 -0.8(5)
C8 C9 C11 C12 -175.2(3)
C8 C9 C11 C13 -55.1(4)
C8 C9 C11 C14 65.6(4)
C10 C1 C2 C3 -146.6(2)
C10 C1 C2 C19 86.3(3)
C10 C1 C5 C4 146.1(3)
C10 C1 C5 C25 -89.2(3)
C10 C1 C6 C7 -3.5(4)
C10 C9 C11 C12 5.9(5)
C10 C9 C11 C13 126.0(4)
C10 C9 C11 C14 -113.3(4)
C11 C9 C10 C1 178.2(3)
C15 C7 C8 O1 5.7(5)
C15 C7 C8 C9 -176.8(3)
C19 C2 C3 C4 140.6(3)
C19 C20 C21 C22 1.3(6)
C20 C19 C24 C23 0.5(5)
C20 C21 C22 C23 -0.2(6)
C21 C22 C23 C24 -0.7(6)
C22 C23 C24 C19 0.6(6)
C24 C19 C20 C21 -1.4(5)
C25 O3 C26 C27 166.7(3)
C26 O3 C25 O2 6.7(5)
C26 O3 C25 C5 -169.8(3)
